data_4311699
loop_
_publ_author_name
'Christine J. Gramer'
'Kenneth N. Raymond'

_publ_contact_author_address
;
Kenneth N. Raymond
Department of Chemistry
University of California
Berkeley, CA94720-1460
;
_publ_contact_author_email raymond@socrates.berkeley.edu
_publ_contact_author_fax 510-486-5283
_publ_contact_author_name 'Kenneth Raymond'
_publ_contact_author_phone 510-642-7219
_publ_section_title
;
 Characterization of 2,3-Dihydroxyterephthalamides as M(IV) Chelators1
;
_journal_name_full 'Inorganic Chemistry'
_journal_page_first 6397
_journal_page_last 6402
_journal_paper_doi 10.1021/ic0496267
_journal_volume 43
_journal_year 2004
_chemical_compound_source selfmade
_chemical_formula_analytical 'C64 H104 N12 O16 Th '
_chemical_formula_moiety 'C64 H104 N12 O16 Th '
_chemical_formula_structural (Me4N)4[Th(ETAM)3]2
_chemical_formula_sum 'C64 H104 N12 O16 Th'
_chemical_formula_weight 1529.63
_chemical_name_common 'Th[ETAM] dimer - trimethylammonium salt'
_space_group_IT_number 14
_symmetry_cell_setting monoclinic
_symmetry_Int_Tables_number 14
_symmetry_space_group_name_Hall '-P 2ybc'
_symmetry_space_group_name_H-M 'P 1 21/c 1'
_audit_creation_date 'Tue Oct 29 15:05:20 2002'
_audit_creation_method 'by teXsan'
_cell_angle_alpha 90.000(1)
_cell_angle_beta 117.298(1)
_cell_angle_gamma 90.000(1)
_cell_formula_units_Z 4
_cell_length_a 18.2603(9)
_cell_length_b 18.5002(9)
_cell_length_c 19.675(1)
_cell_measurement_reflns_used 4521
_cell_measurement_temperature 156.2
_cell_measurement_theta_max 45.0
_cell_measurement_theta_min 3.5
_cell_volume 5906.4(5)
_computing_cell_refinement 'Bruker SAINT v5.04'
_computing_data_collection 'Bruker SMART v5.052d'
_computing_data_reduction 'Bruker SAINT v5.04'
_computing_publication_material teXsan
_computing_structure_refinement teXsan
_computing_structure_solution SIR92
_diffrn_ambient_temperature 156.2
_diffrn_measurement_device_type 'SMART CCD'
_diffrn_measurement_method \w-scan
_diffrn_orient_matrix_UB_11 0.00000
_diffrn_orient_matrix_UB_12 0.00000
_diffrn_orient_matrix_UB_13 0.00000
_diffrn_orient_matrix_UB_21 0.00000
_diffrn_orient_matrix_UB_22 0.00000
_diffrn_orient_matrix_UB_23 0.00000
_diffrn_orient_matrix_UB_31 0.00000
_diffrn_orient_matrix_UB_32 0.00000
_diffrn_orient_matrix_UB_33 0.00000
_diffrn_radiation_monochromator graphite
_diffrn_radiation_source 'X-ray tube'
_diffrn_radiation_type MoK\a
_diffrn_radiation_wavelength 0.7107
_diffrn_reflns_av_R_equivalents 0.0736
_diffrn_reflns_limit_h_max 20
_diffrn_reflns_limit_h_min 0
_diffrn_reflns_limit_k_max 20
_diffrn_reflns_limit_k_min -20
_diffrn_reflns_limit_l_max 19
_diffrn_reflns_limit_l_min -21
_diffrn_reflns_number 24261
_diffrn_reflns_theta_max 23.26
_diffrn_standards_decay_% 0.00
_diffrn_standards_interval_count 0
_diffrn_standards_number 0
_exptl_absorpt_coefficient_mu 2.625
_exptl_absorpt_correction_T_max 0.75
_exptl_absorpt_correction_T_min 0.65
_exptl_absorpt_correction_type empirical
_exptl_absorpt_process_details 'Blessing, 1995'
_exptl_crystal_colour tan
_exptl_crystal_density_diffrn 1.720
_exptl_crystal_density_method 'not measured'
_exptl_crystal_description tablet
_exptl_crystal_F_000 3160.00
_exptl_crystal_size_max 0.160
_exptl_crystal_size_mid 0.100
_exptl_crystal_size_min 0.090
_refine_diff_density_max 0.79
_refine_diff_density_min -0.68
_refine_ls_extinction_coef 0.00000
_refine_ls_extinction_method none
_refine_ls_goodness_of_fit_ref 1.036
_refine_ls_hydrogen_treatment constr
_refine_ls_matrix_type full
_refine_ls_number_parameters 585
_refine_ls_number_reflns 4195
_refine_ls_number_restraints 0
_refine_ls_R_factor_all 0.0000
_refine_ls_R_factor_gt 0.0320
_refine_ls_shift/su_max 0.0010
_refine_ls_shift/su_mean 0.0000
_refine_ls_structure_factor_coef F
_refine_ls_weighting_scheme sigma
_refine_ls_wR_factor_all 0.0000
_refine_ls_wR_factor_gt 0.0299
_refine_ls_wR_factor_ref 0.0299
_reflns_number_gt 4195
_reflns_number_total 8795
_reflns_threshold_expression I>3.00sigma
_cod_data_source_file ic0496267si20040830_125816_3.cif
_cod_data_source_block ThETAMdimer_Th2ETAM6
_cod_depositor_comments
;
The following automatic conversions were performed:

'_atom_site_thermal_displace_type' tag value 'Uij' was replaced with
'Uani' value 44 times.

Automatic conversion script
Id: cif_fix_values 1646 2011-03-28 12:23:43Z adriana 
;
_cod_original_cell_volume 5906.3(5)
_cod_original_sg_symbol_H-M 'P 21/c '
_cod_original_formula_sum 'C64 H104 N12 O16 Th '
_cod_database_code 4311699

loop_
_symmetry_equiv_pos_as_xyz
' +x, +y, +z'
' -x,1/2+y,1/2-z'
' -x, -y, -z'
' +x,1/2-y,1/2+z'

loop_
_atom_site_aniso_label
_atom_site_aniso_U_11
_atom_site_aniso_U_22
_atom_site_aniso_U_33
_atom_site_aniso_U_12
_atom_site_aniso_U_13
_atom_site_aniso_U_23
Th() 0.0209(2) 0.0160(2) 0.0193(2) -0.0022(3) 0.0105(1) -0.0015(3)
O(1) 0.027(4) 0.017(4) 0.032(4) -0.008(4) 0.015(3) -0.004(4)
O(2) 0.031(5) 0.022(4) 0.025(4) -0.003(3) 0.016(4) -0.003(3)
O(5) 0.026(5) 0.020(4) 0.025(4) -0.003(3) 0.012(4) -0.005(3)
O(6) 0.032(4) 0.019(4) 0.030(4) 0.002(4) 0.015(3) 0.001(4)
O(9) 0.028(4) 0.022(5) 0.020(4) -0.011(3) 0.014(3) -0.001(3)
O(10) 0.030(4) 0.015(4) 0.020(4) 0.004(4) 0.015(3) 0.000(4)
O(11) 0.039(5) 0.052(6) 0.022(4) -0.009(4) 0.001(4) 0.005(4)
O(12) 0.021(5) 0.026(4) 0.033(5) -0.002(3) 0.009(4) 0.008(4)
O(13) 0.031(5) 0.022(5) 0.043(5) -0.004(3) 0.023(4) -0.016(4)
N(5) 0.037(6) 0.046(7) 0.021(5) -0.004(5) 0.000(4) 0.006(5)
N(6) 0.034(6) 0.021(5) 0.034(6) -0.005(4) 0.008(5) 0.009(4)
C(25) 0.032(6) 0.016(5) 0.020(6) -0.001(6) 0.014(5) -0.005(6)
C(26) 0.022(7) 0.017(6) 0.023(7) 0.004(5) 0.011(6) 0.003(5)
C(27) 0.024(7) 0.018(6) 0.017(6) 0.004(5) 0.012(6) 0.010(5)
C(28) 0.029(7) 0.020(6) 0.029(7) -0.005(5) 0.007(6) 0.007(5)
C(29) 0.054(9) 0.034(8) 0.022(7) 0.013(7) 0.025(7) 0.014(6)
C(30) 0.022(7) 0.034(8) 0.019(7) -0.001(5) 0.009(6) -0.003(5)
C(31) 0.032(7) 0.028(6) 0.028(7) -0.001(7) 0.012(6) 0.001(7)
C(34) 0.030(8) 0.022(7) 0.032(7) -0.002(6) 0.018(6) 0.000(6)
O(12*) 0.021(5) 0.026(4) 0.033(5) -0.002(3) 0.009(4) 0.008(4)
Th(*) 0.0209(2) 0.0160(2) 0.0193(2) -0.0022(3) 0.0105(1) -0.0015(3)
C(34*) 0.030(8) 0.022(7) 0.032(7) -0.002(6) 0.018(6) 0.000(6)
O(1*) 0.027(4) 0.017(4) 0.032(4) -0.008(4) 0.015(3) -0.004(4)
O(2*) 0.031(5) 0.022(4) 0.025(4) -0.003(3) 0.016(4) -0.003(3)
O(5*) 0.026(5) 0.020(4) 0.025(4) -0.003(3) 0.012(4) -0.005(3)
O(6*) 0.032(4) 0.019(4) 0.030(4) 0.002(4) 0.015(3) 0.001(4)
O(9*) 0.028(4) 0.022(5) 0.020(4) -0.011(3) 0.014(3) -0.001(3)
O(10*) 0.030(4) 0.015(4) 0.020(4) 0.004(4) 0.015(3) 0.000(4)
O(13*) 0.031(5) 0.022(5) 0.043(5) -0.004(3) 0.023(4) -0.016(4)
N(6*) 0.034(6) 0.021(5) 0.034(6) -0.005(4) 0.008(5) 0.009(4)
C(27*) 0.024(7) 0.018(6) 0.017(6) 0.004(5) 0.012(6) 0.010(5)
C(25*) 0.032(6) 0.016(5) 0.020(6) -0.001(6) 0.014(5) -0.005(6)
C(26*) 0.022(7) 0.017(6) 0.023(7) 0.004(5) 0.011(6) 0.003(5)
C(28*) 0.029(7) 0.020(6) 0.029(7) -0.005(5) 0.007(6) 0.007(5)
C(30*) 0.022(7) 0.034(8) 0.019(7) -0.001(5) 0.009(6) -0.003(5)
C(29*) 0.054(9) 0.034(8) 0.022(7) 0.013(7) 0.025(7) 0.014(6)
C(31*) 0.032(7) 0.028(6) 0.028(7) -0.001(7) 0.012(6) 0.001(7)
O(11*) 0.039(5) 0.052(6) 0.022(4) -0.009(4) 0.001(4) 0.005(4)
N(5*) 0.037(6) 0.046(7) 0.021(5) -0.004(5) 0.000(4) 0.006(5)

loop_
_atom_site_label
_atom_site_fract_x
_atom_site_fract_y
_atom_site_fract_z
_atom_site_U_iso_or_equiv
_atom_site_thermal_displace_type
_atom_site_occupancy
_atom_site_calc_flag
_atom_site_calc_attached_atom
Th() 0.61963(2) 0.03437(2) 0.52341(2) 0 Uani 1.000 ? ?
O(1) 0.7275(4) 0.0424(4) 0.4870(3) 0 Uani 1.000 ? ?
O(2) 0.7235(4) 0.1257(3) 0.5910(4) 0 Uani 1.000 ? ?
O(5) 0.6785(4) -0.0841(3) 0.5490(4) 0 Uani 1.000 ? ?
O(6) 0.5779(4) -0.0439(4) 0.4123(3) 0 Uani 1.000 ? ?
O(9) 0.6757(4) 0.0138(3) 0.6565(3) 0 Uani 1.000 ? ?
O(10) 0.5311(4) -0.0436(4) 0.5653(3) 0 Uani 1.000 ? ?
O(11) 0.8132(4) -0.0524(4) 0.8832(4) 0 Uani 1.000 ? ?
O(12) 0.4103(4) -0.1387(3) 0.5604(4) 0 Uani 1.000 ? ?
O(13) 0.5468(4) 0.1210(3) 0.5790(4) 0 Uani 1.000 ? ?
N(5) 0.8076(5) 0.0215(5) 0.7899(4) 0 Uani 1.000 ? ?
N(6) 0.4632(5) -0.2366(4) 0.6313(5) 0 Uani 1.000 ? ?
C(25) 0.6501(5) -0.0371(6) 0.6857(5) 0 Uani 1.000 ? ?
C(26) 0.5716(6) -0.0709(5) 0.6365(6) 0 Uani 1.000 ? ?
C(27) 0.5451(6) -0.1295(5) 0.6645(5) 0 Uani 1.000 ? ?
C(28) 0.5910(7) -0.1513(5) 0.7403(6) 0 Uani 1.000 ? ?
C(29) 0.6635(8) -0.1185(6) 0.7871(6) 0 Uani 1.000 ? ?
C(30) 0.6955(6) -0.0599(5) 0.7606(6) 0 Uani 1.000 ? ?
C(31) 0.7765(6) -0.0292(6) 0.8159(6) 0 Uani 1.000 ? ?
C(34) 0.4693(7) -0.1666(5) 0.6161(6) 0 Uani 1.000 ? ?
C(37) 0.519(1) 0.190(1) 0.555(1) 0.030(6) Uani 0.500 ? ?
C(38) 0.574(2) 0.170(1) 0.638(2) 0.062(8) Uani 0.500 ? ?
O(12*) 0.5897(4) 0.1387(3) 0.4396(4) 0 Uani 1.000 ? ?
Th(*) 0.38037(2) -0.03437(2) 0.47659(2) 0 Uani 1.000 ? ?
C(34*) 0.5307(7) 0.1666(5) 0.3839(6) 0 Uani 1.000 ? ?
O(1*) 0.2725(4) -0.0424(4) 0.5130(3) 0 Uani 1.000 ? ?
O(2*) 0.2765(4) -0.1257(3) 0.4090(4) 0 Uani 1.000 ? ?
O(5*) 0.3215(4) 0.0841(3) 0.4510(4) 0 Uani 1.000 ? ?
O(6*) 0.4221(4) 0.0439(4) 0.5877(3) 0 Uani 1.000 ? ?
O(9*) 0.3243(4) -0.0138(3) 0.3435(3) 0 Uani 1.000 ? ?
O(10*) 0.4689(4) 0.0436(4) 0.4347(3) 0 Uani 1.000 ? ?
O(13*) 0.4532(4) -0.1210(3) 0.4210(4) 0 Uani 1.000 ? ?
N(6*) 0.5368(5) 0.2366(4) 0.3687(5) 0 Uani 1.000 ? ?
C(27*) 0.4549(6) 0.1295(5) 0.3355(5) 0 Uani 1.000 ? ?
C(25*) 0.3499(5) 0.0371(6) 0.3143(5) 0 Uani 1.000 ? ?
C(26*) 0.4284(6) 0.0709(5) 0.3635(6) 0 Uani 1.000 ? ?
C(37*) 0.481(1) -0.190(1) 0.445(1) 0.030(6) Uani 0.500 ? ?
C(38*) 0.426(2) -0.170(1) 0.362(2) 0.062(8) Uani 0.500 ? ?
C(28*) 0.4090(7) 0.1513(5) 0.2597(6) 0 Uani 1.000 ? ?
C(30*) 0.3045(6) 0.0599(5) 0.2394(6) 0 Uani 1.000 ? ?
C(29*) 0.3365(8) 0.1185(6) 0.2129(6) 0 Uani 1.000 ? ?
C(31*) 0.2235(6) 0.0292(6) 0.1841(6) 0 Uani 1.000 ? ?
O(11*) 0.1868(4) 0.0524(4) 0.1168(4) 0 Uani 1.000 ? ?
N(5*) 0.1924(5) -0.0215(5) 0.2101(4) 0 Uani 1.000 ? ?

loop_
_atom_type_symbol
_atom_type_oxidation_number
_atom_type_number_in_cell
_atom_type_scat_dispersion_real
_atom_type_scat_dispersion_imag
_atom_type_scat_source
Th 0 4 -7.240 8.898 'International Tables'
C 0 256 0.003 0.002 'International Tables'
H 0 416 0.000 0.000 'International Tables'
O 0 64 0.011 0.006 'International Tables'
N 0 48 0.006 0.003 'International Tables'

loop_
_geom_angle_atom_site_label_1
_geom_angle_atom_site_label_2
_geom_angle_atom_site_label_3
_geom_angle
_geom_angle_site_symmetry_1
_geom_angle_site_symmetry_2
_geom_angle_site_symmetry_3
_geom_angle_publ_flag
O(1) Th O(2) 65.0(2) ? ? ? yes
O(1) Th O(5) 76.6(2) ? ? ? yes
O(1) Th O(6) 74.3(2) ? ? ? yes
O(1) Th O(9) 110.1(2) ? ? ? yes
O(1) Th O(10) 149.1(2) ? ? ? yes
O(1) Th O(10) 125.5(2) ? ? ? yes
O(1) Th O(12) 73.0(2) ? ? ? yes
O(1) Th O(13) 137.1(2) ? ? ? yes
O(2) Th O(5) 111.1(2) ? ? ? yes
O(2) Th O(6) 138.5(2) ? ? ? yes
O(2) Th O(9) 70.9(2) ? ? ? yes
O(2) Th O(10) 131.5(2) ? ? ? yes
O(2) Th O(10) 131.9(2) ? ? ? yes
O(2) Th O(12) 72.3(2) ? ? ? yes
O(2) Th O(13) 76.4(2) ? ? ? yes
O(5) Th O(6) 64.5(2) ? ? ? yes
O(5) Th O(9) 72.2(2) ? ? ? yes
O(5) Th O(10) 72.9(2) ? ? ? yes
O(5) Th O(10) 117.0(2) ? ? ? yes
O(5) Th O(12) 144.1(2) ? ? ? yes
O(5) Th O(13) 137.6(2) ? ? ? yes
O(6) Th O(9) 134.2(2) ? ? ? yes
O(6) Th O(10) 88.3(2) ? ? ? yes
O(6) Th O(10) 67.8(2) ? ? ? yes
O(6) Th O(12) 89.0(2) ? ? ? yes
O(6) Th O(13) 136.8(2) ? ? ? yes
O(9) Th O(10) 64.6(2) ? ? ? yes
O(9) Th O(10) 124.3(2) ? ? ? yes
O(9) Th O(12) 136.6(2) ? ? ? yes
O(9) Th O(13) 71.4(2) ? ? ? yes
O(10) Th O(10) 67.0(2) ? ? ? yes
O(10) Th O(12) 133.2(2) ? ? ? yes
O(10) Th O(13) 72.2(2) ? ? ? yes
O(10) Th O(12) 68.8(2) ? ? ? yes
O(10) Th O(13) 69.0(2) ? ? ? yes
O(12) Th O(13) 78.4(2) ? ? ? yes
Th O(1) C(1) 119.6(6) ? ? ? yes
Th O(2) C(2) 117.4(6) ? ? ? yes
Th O(5) C(13) 120.4(5) ? ? ? yes
Th O(6) C(14) 118.6(6) ? ? ? yes
Th O(9) C(25) 123.1(5) ? ? ? yes
Th O(10) Th 113.0(2) ? ? ? yes
Th O(10) C(26) 114.7(5) ? ? ? yes
Th O(10) C(26) 131.0(6) ? ? ? yes
Th O(12) C(34) 139.6(6) ? ? ? yes
Th O(13) C(37) 127.4(10) ? ? ? yes
Th O(13) C(38) 134(1) ? ? ? yes
C(37) O(13) C(38) 66(1) ? ? ? yes
C(7) N(1) C(8) 121.5(9) ? ? ? yes
C(10) N(2) C(11) 123.1(9) ? ? ? yes
C(22) N(3) C(23) 125.1(9) ? ? ? yes
C(19) N(4) C(20) 123.8(10) ? ? ? yes
C(31) N(5) C(32) 123.1(8) ? ? ? yes
C(34) N(6) C(35) 123.9(9) ? ? ? yes
C(39) N(7) C(40) 108.7(8) ? ? ? yes
C(39) N(7) C(41) 110.5(8) ? ? ? yes
C(39) N(7) C(42) 109.8(7) ? ? ? yes
C(40) N(7) C(41) 109.0(8) ? ? ? yes
C(40) N(7) C(42) 109.1(8) ? ? ? yes
C(41) N(7) C(42) 109.6(8) ? ? ? yes
C(43) N(8) C(44) 111.2(9) ? ? ? yes
C(43) N(8) C(45) 110.1(9) ? ? ? yes
C(43) N(8) C(46) 109.6(9) ? ? ? yes
C(44) N(8) C(45) 108.8(9) ? ? ? yes
C(44) N(8) C(46) 108.3(9) ? ? ? yes
C(45) N(8) C(46) 108.8(9) ? ? ? yes
O(1) C(1) C(2) 115.9(9) ? ? ? yes
O(1) C(1) C(6) 125.3(9) ? ? ? yes
C(2) C(1) C(6) 118.8(9) ? ? ? yes
O(2) C(2) C(1) 115.4(9) ? ? ? yes
O(2) C(2) C(3) 125.1(10) ? ? ? yes
C(1) C(2) C(3) 119.5(10) ? ? ? yes
C(2) C(3) C(4) 119.0(10) ? ? ? yes
C(2) C(3) C(10) 122(1) ? ? ? yes
C(4) C(3) C(10) 118.5(10) ? ? ? yes
C(3) C(4) C(5) 121.5(9) ? ? ? yes
C(4) C(5) C(6) 122.1(9) ? ? ? yes
C(1) C(6) C(5) 119.1(9) ? ? ? yes
C(1) C(6) C(7) 121.8(9) ? ? ? yes
C(5) C(6) C(7) 119.0(9) ? ? ? yes
O(3) C(7) N(1) 122.7(10) ? ? ? yes
O(3) C(7) C(6) 119.7(10) ? ? ? yes
N(1) C(7) C(6) 117.6(9) ? ? ? yes
N(1) C(8) C(9) 111.2(10) ? ? ? yes
O(4) C(10) N(2) 121(1) ? ? ? yes
O(4) C(10) C(3) 122(1) ? ? ? yes
N(2) C(10) C(3) 116.3(10) ? ? ? yes
N(2) C(11) C(12) 112(1) ? ? ? yes
O(5) C(13) C(14) 117.0(9) ? ? ? yes
O(5) C(13) C(18) 124.0(9) ? ? ? yes
C(14) C(13) C(18) 119.0(9) ? ? ? yes
O(6) C(14) C(13) 113.6(9) ? ? ? yes
O(6) C(14) C(15) 124.8(9) ? ? ? yes
C(13) C(14) C(15) 121.4(10) ? ? ? yes
C(14) C(15) C(16) 117.4(9) ? ? ? yes
C(14) C(15) C(22) 122.8(9) ? ? ? yes
C(16) C(15) C(22) 119.8(9) ? ? ? yes
C(15) C(16) C(17) 122.6(9) ? ? ? yes
C(16) C(17) C(18) 121.0(9) ? ? ? yes
C(13) C(18) C(17) 118.5(9) ? ? ? yes
C(13) C(18) C(19) 122(1) ? ? ? yes
C(17) C(18) C(19) 118.9(10) ? ? ? yes
O(7) C(19) N(4) 122(1) ? ? ? yes
O(7) C(19) C(18) 121(1) ? ? ? yes
N(4) C(19) C(18) 116(1) ? ? ? yes
N(4) C(20) C(21) 108(1) ? ? ? yes
O(8) C(22) N(3) 122.2(10) ? ? ? yes
O(8) C(22) C(15) 120.5(10) ? ? ? yes
N(3) C(22) C(15) 117.3(10) ? ? ? yes
N(3) C(23) C(24) 112.7(9) ? ? ? yes
O(9) C(25) C(26) 117.6(8) ? ? ? yes
O(9) C(25) C(30) 122.0(9) ? ? ? yes
C(26) C(25) C(30) 120.3(10) ? ? ? yes
O(10) C(26) C(25) 115.8(8) ? ? ? yes
O(10) C(26) C(27) 125.1(9) ? ? ? yes
C(25) C(26) C(27) 119.0(9) ? ? ? yes
C(26) C(27) C(28) 119.9(9) ? ? ? yes
C(26) C(27) C(34) 120.6(9) ? ? ? yes
C(28) C(27) C(34) 119.5(9) ? ? ? yes
C(27) C(28) C(29) 121.1(9) ? ? ? yes
C(28) C(29) C(30) 121.4(10) ? ? ? yes
C(25) C(30) C(29) 118.1(10) ? ? ? yes
C(25) C(30) C(31) 124.8(10) ? ? ? yes
C(29) C(30) C(31) 117.1(10) ? ? ? yes
O(11) C(31) N(5) 122.6(10) ? ? ? yes
O(11) C(31) C(30) 120(1) ? ? ? yes
N(5) C(31) C(30) 116.7(9) ? ? ? yes
N(5) C(32) C(33) 113(1) ? ? ? yes
O(12) C(34) N(6) 118.0(9) ? ? ? yes
O(12) C(34) C(27) 124.4(9) ? ? ? yes
N(6) C(34) C(27) 117.6(9) ? ? ? yes
N(6) C(35) C(36) 112(1) ? ? ? yes
O(13) C(37) C(38) 56(1) ? ? ? yes
O(13) C(38) C(37) 57(1) ? ? ? yes

loop_
_geom_bond_atom_site_label_1
_geom_bond_atom_site_label_2
_geom_bond_distance
_geom_bond_site_symmetry_1
_geom_bond_site_symmetry_2
_geom_bond_publ_flag
Th O(1) 2.389(6) ? ? yes
Th O(2) 2.431(6) ? ? yes
Th O(5) 2.391(6) ? ? yes
Th O(6) 2.435(6) ? ? yes
Th O(9) 2.364(6) ? ? yes
Th O(10) 2.569(6) ? ? yes
Th O(10) 2.499(6) ? ? yes
Th O(12) 2.432(6) ? ? yes
Th O(13) 2.620(6) ? ? yes
O(1) C(1) 1.30(1) ? ? yes
O(2) C(2) 1.33(1) ? ? yes
O(3) C(7) 1.24(1) ? ? yes
O(4) C(10) 1.23(1) ? ? yes
O(5) C(13) 1.320(10) ? ? yes
O(6) C(14) 1.35(1) ? ? yes
O(7) C(19) 1.25(1) ? ? yes
O(8) C(22) 1.26(1) ? ? yes
O(9) C(25) 1.30(1) ? ? yes
O(10) C(26) 1.35(1) ? ? yes
O(11) C(31) 1.25(1) ? ? yes
O(12) C(34) 1.24(1) ? ? yes
O(13) C(37) 1.38(2) ? ? yes
O(13) C(38) 1.37(3) ? ? yes
O(14) C(47) 1.46(1) ? ? yes
O(15) C(48) 1.45(1) ? ? yes
O(16) C(49) 1.44(1) ? ? yes
N(1) C(7) 1.32(1) ? ? yes
N(1) C(8) 1.45(1) ? ? yes
N(2) C(10) 1.34(1) ? ? yes
N(2) C(11) 1.49(1) ? ? yes
N(3) C(22) 1.31(1) ? ? yes
N(3) C(23) 1.46(1) ? ? yes
N(4) C(19) 1.34(1) ? ? yes
N(4) C(20) 1.46(1) ? ? yes
N(5) C(31) 1.32(1) ? ? yes
N(5) C(32) 1.49(1) ? ? yes
N(6) C(34) 1.35(1) ? ? yes
N(6) C(35) 1.45(1) ? ? yes
N(7) C(39) 1.48(1) ? ? yes
N(7) C(40) 1.48(1) ? ? yes
N(7) C(41) 1.50(1) ? ? yes
N(7) C(42) 1.48(1) ? ? yes
N(8) C(43) 1.46(1) ? ? yes
N(8) C(44) 1.48(1) ? ? yes
N(8) C(45) 1.48(1) ? ? yes
N(8) C(46) 1.50(1) ? ? yes
C(1) C(2) 1.45(1) ? ? yes
C(1) C(6) 1.42(1) ? ? yes
C(2) C(3) 1.42(1) ? ? yes
C(3) C(4) 1.42(1) ? ? yes
C(3) C(10) 1.50(1) ? ? yes
C(4) C(5) 1.34(1) ? ? yes
C(5) C(6) 1.42(1) ? ? yes
C(6) C(7) 1.49(1) ? ? yes
C(8) C(9) 1.50(2) ? ? yes
C(11) C(12) 1.52(2) ? ? yes
C(13) C(14) 1.43(1) ? ? yes
C(13) C(18) 1.42(1) ? ? yes
C(14) C(15) 1.40(1) ? ? yes
C(15) C(16) 1.41(1) ? ? yes
C(15) C(22) 1.48(1) ? ? yes
C(16) C(17) 1.36(1) ? ? yes
C(17) C(18) 1.41(1) ? ? yes
C(18) C(19) 1.49(1) ? ? yes
C(20) C(21) 1.46(2) ? ? yes
C(23) C(24) 1.49(1) ? ? yes
C(25) C(26) 1.45(1) ? ? yes
C(25) C(30) 1.38(1) ? ? yes
C(26) C(27) 1.40(1) ? ? yes
C(27) C(28) 1.39(1) ? ? yes
C(27) C(34) 1.44(1) ? ? yes
C(28) C(29) 1.36(1) ? ? yes
C(29) C(30) 1.44(1) ? ? yes
C(30) C(31) 1.49(1) ? ? yes
C(32) C(33) 1.43(2) ? ? yes
C(35) C(36) 1.50(2) ? ? yes
C(37) C(38) 1.51(3) ? ? yes
